data_7216419
loop_
_publ_author_name
'Basu, Arghya'
'Chutia, Romen'
'Das, Gopal'

_publ_section_title
;
 Dual modes of binding on the hexafluorosilicate anion by a C3v symmetric
 flexible tripodal amide ligand in solid state
;
_journal_issue 22
_journal_name_full CrystEngComm
_journal_page_first 4886
_journal_paper_doi 10.1039/c4ce00529e
_journal_volume 16
_journal_year 2014
_chemical_formula_sum 'C96 H102 F6 N16 O30 Si'
_chemical_formula_weight 2102.03
_chemical_name_systematic
; 
 ? 
;
_space_group_IT_number 2
_symmetry_cell_setting triclinic
_symmetry_space_group_name_Hall '-P 1'
_symmetry_space_group_name_H-M 'P -1'
_atom_sites_solution_hydrogens geom
_atom_sites_solution_primary direct
_atom_sites_solution_secondary difmap
_audit_creation_method SHELXL-97
_cell_angle_alpha 108.655(2)
_cell_angle_beta 105.033(2)
_cell_angle_gamma 92.632(2)
_cell_formula_units_Z 1
_cell_length_a 13.1197(5)
_cell_length_b 13.1321(6)
_cell_length_c 15.7929(6)
_cell_measurement_reflns_used 7460
_cell_measurement_temperature 298(2)
_cell_measurement_theta_max 23.17
_cell_measurement_theta_min 2.15
_cell_volume 2464.94(18)
_computing_cell_refinement 'Bruker SMART'
_computing_data_collection 'Bruker SMART'
_computing_data_reduction 'Bruker SAINT'
_computing_molecular_graphics 'Bruker SHELXTL'
_computing_publication_material 'Bruker SHELXTL'
_computing_structure_refinement 'SHELXL-97 (Sheldrick, 1997)'
_computing_structure_solution 'SHELXS-97 (Sheldrick, 1990)'
_diffrn_ambient_temperature 298(2)
_diffrn_measured_fraction_theta_full 0.984
_diffrn_measured_fraction_theta_max 0.984
_diffrn_radiation_monochromator graphite
_diffrn_radiation_source 'fine-focus sealed tube'
_diffrn_radiation_type MoK\a
_diffrn_radiation_wavelength 0.71073
_diffrn_reflns_av_R_equivalents 0.1291
_diffrn_reflns_av_sigmaI/netI 0.1083
_diffrn_reflns_limit_h_max 16
_diffrn_reflns_limit_h_min -16
_diffrn_reflns_limit_k_max 15
_diffrn_reflns_limit_k_min -16
_diffrn_reflns_limit_l_max 20
_diffrn_reflns_limit_l_min -19
_diffrn_reflns_number 30365
_diffrn_reflns_theta_full 27.78
_diffrn_reflns_theta_max 27.78
_diffrn_reflns_theta_min 1.42
_exptl_absorpt_coefficient_mu 0.125
_exptl_absorpt_correction_T_max 0.974
_exptl_absorpt_correction_T_min 0.964
_exptl_absorpt_correction_type multi-scan
_exptl_absorpt_process_details SADBAS
_exptl_crystal_colour yellow
_exptl_crystal_density_diffrn 1.416
_exptl_crystal_density_method 'not measured'
_exptl_crystal_description neddle
_exptl_crystal_F_000 1098.0
_exptl_crystal_size_max 0.29
_exptl_crystal_size_mid 0.27
_exptl_crystal_size_min 0.21
_refine_diff_density_max 0.221
_refine_diff_density_min -0.497
_refine_diff_density_rms 0.055
_refine_ls_extinction_coef 0.0011(7)
_refine_ls_extinction_expression Fc^*^=kFc[1+0.001xFc^2^\l^3^/sin(2\q)]^-1/4^
_refine_ls_extinction_method SHELXL
_refine_ls_goodness_of_fit_ref 0.830
_refine_ls_hydrogen_treatment mixed
_refine_ls_matrix_type full
_refine_ls_number_parameters 708
_refine_ls_number_reflns 11455
_refine_ls_number_restraints 4
_refine_ls_restrained_S_all 0.830
_refine_ls_R_factor_all 0.1322
_refine_ls_R_factor_gt 0.0608
_refine_ls_shift/su_max 0.008
_refine_ls_shift/su_mean 0.002
_refine_ls_structure_factor_coef Fsqd
_refine_ls_weighting_details 'calc w=1/[\s^2^(Fo^2^)+(0.1000P)^2^+0.0200P] where P=(Fo^2^+2Fc^2^)/3'
_refine_ls_weighting_scheme calc
_refine_ls_wR_factor_gt 0.1524
_refine_ls_wR_factor_ref 0.1831
_reflns_number_gt 9244
_reflns_number_total 11455
_reflns_threshold_expression >2sigma(I)
_cod_data_source_file c4ce00529e2.cif
_cod_data_source_block 1b
_cod_depositor_comments
;
The following automatic conversions were performed:

'_symmetry_cell_setting' value 'Triclinic' changed to 'triclinic'
according to
/usr/data/users/saulius/crontab/automatic-downloads/current/RSC/lib/dictionaries/cif_core.dic
dictionary named 'cif_core.dic' version 2.4.2 from 2011-04-26.

Automatic conversion script
Id: cif_fix_values 2281 2013-09-26 08:29:07Z andrius 
;
_cod_original_cell_volume 2464.94(17)
_cod_database_code 7216419

loop_
_symmetry_equiv_pos_as_xyz
'x, y, z'
'-x, -y, -z'

loop_
_atom_site_label
_atom_site_type_symbol
_atom_site_fract_x
_atom_site_fract_y
_atom_site_fract_z
_atom_site_U_iso_or_equiv
_atom_site_adp_type
_atom_site_occupancy
_atom_site_symmetry_multiplicity
_atom_site_calc_flag
_atom_site_refinement_flags
N1 N 0.1639(2) -0.1577(2) 0.18190(17) 0.0488(7) Uani 1 1 d .
C1 C 0.1565(3) -0.1733(3) 0.27029(19) 0.0557(9) Uani 1 1 d .
H1A H 0.1696 -0.2460 0.2682 0.067 Uiso 1 1 calc R
H1B H 0.0853 -0.1649 0.2764 0.067 Uiso 1 1 calc R
C2 C 0.2377(3) -0.0905(3) 0.3535(2) 0.0600(9) Uani 1 1 d .
H2A H 0.2235 -0.0913 0.4106 0.072 Uiso 1 1 calc R
H2B H 0.3086 -0.1097 0.3552 0.072 Uiso 1 1 calc R
O1 O 0.23359(17) 0.01628(18) 0.34814(14) 0.0583(6) Uani 1 1 d .
C4 C 0.0768(3) 0.0389(3) 0.40696(19) 0.0535(8) Uani 1 1 d .
H4 H 0.0730 -0.0301 0.4111 0.064 Uiso 1 1 calc R
C8 C 0.1607(3) 0.1780(3) 0.3698(2) 0.0537(9) Uani 1 1 d .
H8 H 0.2133 0.2021 0.3482 0.064 Uiso 1 1 calc R
C7 C 0.0889(2) 0.2449(3) 0.39549(19) 0.0519(8) Uani 1 1 d .
H7 H 0.0933 0.3140 0.3916 0.062 Uiso 1 1 calc R
C9 C -0.1123(2) 0.2899(3) 0.5196(2) 0.0530(9) Uani 1 1 d .
C3 C 0.1563(2) 0.0760(3) 0.37545(19) 0.0478(8) Uani 1 1 d .
C5 C 0.0038(3) 0.1068(3) 0.4319(2) 0.0537(9) Uani 1 1 d .
H5 H -0.0500 0.0823 0.4521 0.064 Uiso 1 1 calc R
C6 C 0.0094(2) 0.2096(3) 0.42734(19) 0.0485(8) Uani 1 1 d .
C10 C -0.1857(2) 0.3737(3) 0.5299(2) 0.0510(8) Uani 1 1 d .
C14 C -0.3212(3) 0.4663(3) 0.4634(2) 0.0637(10) Uani 1 1 d .
H14 H -0.3662 0.4762 0.4114 0.076 Uiso 1 1 calc R
C15 C -0.2523(3) 0.3912(3) 0.4534(2) 0.0607(9) Uani 1 1 d .
H15 H -0.2500 0.3509 0.3938 0.073 Uiso 1 1 calc R
C13 C -0.3226(3) 0.5268(3) 0.5518(2) 0.0559(9) Uani 1 1 d .
C12 C -0.2575(3) 0.5122(3) 0.6300(2) 0.0643(10) Uani 1 1 d .
H12 H -0.2593 0.5539 0.6894 0.077 Uiso 1 1 calc R
C11 C -0.1900(3) 0.4352(3) 0.6187(2) 0.0624(9) Uani 1 1 d .
H11 H -0.1468 0.4239 0.6709 0.075 Uiso 1 1 calc R
O2 O -0.09727(17) 0.23465(19) 0.56977(15) 0.0677(7) Uani 1 1 d .
O3 O -0.4015(2) 0.6571(3) 0.6400(2) 0.1119(10) Uani 1 1 d .
O4 O -0.4508(2) 0.6209(3) 0.4922(2) 0.1049(10) Uani 1 1 d .
N2 N -0.0644(2) 0.2807(3) 0.45124(19) 0.0558(8) Uani 1 1 d .
N3 N -0.3970(3) 0.6076(3) 0.5619(3) 0.0739(9) Uani 1 1 d .
N4 N -0.0769(2) 0.4044(2) 0.2021(2) 0.0594(8) Uani 1 1 d .
N5 N -0.2095(2) 0.8882(3) 0.3158(2) 0.0654(8) Uani 1 1 d .
N6 N 0.3552(2) 0.2893(3) 0.0087(2) 0.0635(8) Uani 1 1 d .
N7 N 0.3822(2) 0.6675(3) -0.1697(2) 0.0680(8) Uani 1 1 d .
C24 C -0.0980(2) 0.4646(3) 0.2804(2) 0.0541(9) Uani 1 1 d .
C21 C -0.0483(3) 0.2979(3) 0.1826(2) 0.0504(8) Uani 1 1 d .
C25 C -0.1270(2) 0.5750(3) 0.2863(2) 0.0492(8) Uani 1 1 d .
C28 C -0.1832(2) 0.7785(3) 0.3051(2) 0.0503(8) Uani 1 1 d .
C18 C 0.0096(3) 0.0916(3) 0.1399(2) 0.0518(8) Uani 1 1 d .
C26 C -0.1700(3) 0.6281(3) 0.3574(2) 0.0568(9) Uani 1 1 d .
H26 H -0.1803 0.5944 0.3987 0.068 Uiso 1 1 calc R
C20 C -0.1062(3) 0.2151(3) 0.1936(2) 0.0573(9) Uani 1 1 d .
H20 H -0.1654 0.2289 0.2154 0.069 Uiso 1 1 calc R
C17 C -0.0081(3) -0.0956(3) 0.1277(2) 0.0590(9) Uani 1 1 d .
H17A H -0.0782 -0.1162 0.0825 0.071 Uiso 1 1 calc R
H17B H -0.0166 -0.0774 0.1898 0.071 Uiso 1 1 calc R
C30 C -0.1144(3) 0.6257(3) 0.2242(2) 0.0572(9) Uani 1 1 d .
H30 H -0.0866 0.5906 0.1758 0.069 Uiso 1 1 calc R
C19 C -0.0775(3) 0.1121(3) 0.1726(2) 0.0551(8) Uani 1 1 d .
H19 H -0.1168 0.0569 0.1806 0.066 Uiso 1 1 calc R
C27 C -0.1976(3) 0.7302(3) 0.3674(2) 0.0600(9) Uani 1 1 d .
H27 H -0.2255 0.7660 0.4155 0.072 Uiso 1 1 calc R
C16 C 0.0577(3) -0.1868(3) 0.1095(2) 0.0610(9) Uani 1 1 d .
H16A H 0.0201 -0.2518 0.1100 0.073 Uiso 1 1 calc R
H16B H 0.0680 -0.2019 0.0482 0.073 Uiso 1 1 calc R
C29 C -0.1426(3) 0.7278(3) 0.2336(2) 0.0599(9) Uani 1 1 d .
H29 H -0.1342 0.7616 0.1918 0.072 Uiso 1 1 calc R
C23 C 0.0674(3) 0.1739(3) 0.1272(2) 0.0562(9) Uani 1 1 d .
H23 H 0.1257 0.1597 0.1043 0.067 Uiso 1 1 calc R
C22 C 0.0388(3) 0.2758(3) 0.1483(2) 0.0557(9) Uani 1 1 d .
H22 H 0.0777 0.3307 0.1396 0.067 Uiso 1 1 calc R
O5 O 0.04791(17) -0.00672(19) 0.11951(14) 0.0605(6) Uani 1 1 d .
O6 O -0.0956(2) 0.43014(19) 0.34444(16) 0.0802(8) Uani 1 1 d .
O7 O -0.2383(2) 0.9369(2) 0.3838(2) 0.0859(8) Uani 1 1 d .
O8 O -0.2015(2) 0.9278(2) 0.2569(2) 0.0927(9) Uani 1 1 d .
O9 O 0.31838(17) -0.04594(17) 0.14788(13) 0.0603(6) Uani 1 1 d .
O10 O 0.4401(2) 0.2209(2) -0.0992(2) 0.0929(9) Uani 1 1 d .
O11 O 0.3567(2) 0.7502(2) -0.1228(2) 0.0938(9) Uani 1 1 d .
O12 O 0.4057(2) 0.6618(2) -0.24076(19) 0.0987(9) Uani 1 1 d .
C40 C 0.3921(2) 0.3951(3) -0.0835(2) 0.0517(8) Uani 1 1 d .
C43 C 0.3868(2) 0.5740(3) -0.1391(2) 0.0530(8) Uani 1 1 d .
C33 C 0.3307(2) 0.0316(3) 0.1083(2) 0.0521(8) Uani 1 1 d .
C37 C 0.3442(3) 0.0935(3) -0.0150(2) 0.0805(12) Uani 1 1 d .
H37 H 0.3467 0.0782 -0.0761 0.097 Uiso 1 1 calc R
C34 C 0.3384(2) 0.1372(3) 0.1643(2) 0.0570(9) Uani 1 1 d .
H34 H 0.3370 0.1525 0.2257 0.068 Uiso 1 1 calc R
C31 C 0.2489(3) -0.2139(3) 0.1459(2) 0.0550(8) Uani 1 1 d .
H31A H 0.2207 -0.2889 0.1079 0.066 Uiso 1 1 calc R
H31B H 0.3082 -0.2132 0.1979 0.066 Uiso 1 1 calc R
C35 C 0.3481(2) 0.2204(3) 0.1317(2) 0.0577(9) Uani 1 1 d .
H35 H 0.3535 0.2917 0.1711 0.069 Uiso 1 1 calc R
C45 C 0.4394(3) 0.4014(3) -0.1514(2) 0.0630(9) Uani 1 1 d .
H45 H 0.4738 0.3445 -0.1780 0.076 Uiso 1 1 calc R
C36 C 0.3500(2) 0.2000(3) 0.0406(2) 0.0568(9) Uani 1 1 d .
C32 C 0.2871(3) -0.1565(3) 0.0882(2) 0.0593(9) Uani 1 1 d .
H32A H 0.3470 -0.1872 0.0694 0.071 Uiso 1 1 calc R
H32B H 0.2304 -0.1625 0.0327 0.071 Uiso 1 1 calc R
C42 C 0.3385(3) 0.5710(3) -0.0722(2) 0.0633(9) Uani 1 1 d .
H42 H 0.3049 0.6285 -0.0456 0.076 Uiso 1 1 calc R
C41 C 0.3412(3) 0.4807(3) -0.0456(2) 0.0644(10) Uani 1 1 d .
H41 H 0.3079 0.4772 -0.0011 0.077 Uiso 1 1 calc R
C39 C 0.3981(3) 0.2948(3) -0.0587(2) 0.0602(9) Uani 1 1 d .
C44 C 0.4362(3) 0.4904(3) -0.1799(2) 0.0618(9) Uani 1 1 d .
H44 H 0.4670 0.4935 -0.2260 0.074 Uiso 1 1 calc R
C38 C 0.3349(3) 0.0089(3) 0.0181(2) 0.0747(11) Uani 1 1 d .
H38 H 0.3315 -0.0624 -0.0201 0.090 Uiso 1 1 calc R
Si1 Si 1.0000 0.5000 0.0000 0.0615(4) Uani 1 2 d S
F2 F 0.91464(17) 0.59434(16) 0.00834(13) 0.0838(6) Uani 1 1 d .
F1 F 0.91695(15) 0.42334(15) 0.02803(12) 0.0747(6) Uani 1 1 d .
F3 F 1.07006(15) 0.56031(16) 0.11569(12) 0.0778(6) Uani 1 1 d .
N8 N 0.5510(2) 0.0411(3) 0.3346(2) 0.0774(9) Uani 1 1 d .
C46 C 0.6021(4) 0.0969(4) 0.2884(4) 0.1249(18) Uani 1 1 d .
H46A H 0.6749 0.1236 0.3248 0.187 Uiso 1 1 calc R
H46B H 0.5654 0.1567 0.2815 0.187 Uiso 1 1 calc R
H46C H 0.6000 0.0477 0.2279 0.187 Uiso 1 1 calc R
C47 C 0.5372(5) 0.1051(4) 0.4234(3) 0.144(2) Uani 1 1 d .
H47A H 0.5228 0.0578 0.4557 0.216 Uiso 1 1 calc R
H47B H 0.4786 0.1451 0.4130 0.216 Uiso 1 1 calc R
H47C H 0.6011 0.1547 0.4605 0.216 Uiso 1 1 calc R
C48 C 0.5249(3) -0.0643(4) 0.3006(3) 0.0808(12) Uani 1 1 d .
H48 H 0.5385 -0.1008 0.2445 0.097 Uiso 1 1 calc R
O13 O 0.4843(2) -0.1193(2) 0.3358(2) 0.1065(10) Uani 1 1 d .
O14 O 0.7167(3) 0.5192(3) 0.8488(2) 0.0929(8) Uani 1 1 d D
O15 O 0.4072(3) 0.6713(3) 0.3123(2) 0.1113(10) Uani 1 1 d D
H1N H 0.1826(19) -0.086(2) 0.1973(16) 0.033(8) Uiso 1 1 d .
H6N H 0.327(3) 0.353(3) 0.034(3) 0.100(15) Uiso 1 1 d .
H4N H -0.074(2) 0.429(2) 0.1628(18) 0.036(8) Uiso 1 1 d .
H2N H -0.076(2) 0.326(2) 0.4265(19) 0.041(9) Uiso 1 1 d .
H17O H 0.432(6) 0.671(6) 0.373(2) 0.23(3) Uiso 1 1 d D
H16O H 0.450(3) 0.737(2) 0.328(3) 0.109(16) Uiso 1 1 d D
H14O H 0.688(4) 0.451(3) 0.801(3) 0.18(3) Uiso 1 1 d D
H15O H 0.785(2) 0.497(5) 0.855(4) 0.19(3) Uiso 1 1 d D

loop_
_atom_site_aniso_label
_atom_site_aniso_U_11
_atom_site_aniso_U_22
_atom_site_aniso_U_33
_atom_site_aniso_U_23
_atom_site_aniso_U_13
_atom_site_aniso_U_12
N1 0.0584(18) 0.0349(17) 0.0481(15) 0.0119(13) 0.0111(13) 0.0018(15)
C1 0.068(2) 0.050(2) 0.0525(19) 0.0190(17) 0.0209(17) 0.0051(17)
C2 0.061(2) 0.070(3) 0.053(2) 0.0221(19) 0.0202(17) 0.0143(19)
O1 0.0602(14) 0.0516(15) 0.0589(13) 0.0104(11) 0.0222(11) 0.0005(12)
C4 0.062(2) 0.050(2) 0.0468(18) 0.0155(16) 0.0154(17) -0.0036(18)
C8 0.055(2) 0.056(2) 0.0482(18) 0.0165(17) 0.0165(16) -0.0076(18)
C7 0.058(2) 0.052(2) 0.0482(18) 0.0198(16) 0.0176(16) 0.0001(18)
C9 0.053(2) 0.061(2) 0.0436(18) 0.0179(17) 0.0144(16) -0.0058(18)
C3 0.049(2) 0.051(2) 0.0363(16) 0.0080(15) 0.0098(15) 0.0022(17)
C5 0.053(2) 0.057(2) 0.0487(18) 0.0142(17) 0.0187(16) -0.0044(18)
C6 0.050(2) 0.054(2) 0.0410(17) 0.0165(15) 0.0117(15) 0.0054(18)
C10 0.053(2) 0.055(2) 0.0457(19) 0.0166(16) 0.0167(16) -0.0019(18)
C14 0.059(2) 0.079(3) 0.050(2) 0.0180(19) 0.0154(18) 0.009(2)
C15 0.062(2) 0.070(3) 0.0460(19) 0.0115(18) 0.0205(18) 0.005(2)
C13 0.048(2) 0.055(2) 0.059(2) 0.0126(18) 0.0168(18) -0.0039(18)
C12 0.076(3) 0.062(3) 0.047(2) 0.0067(18) 0.0225(19) -0.004(2)
C11 0.063(2) 0.074(3) 0.049(2) 0.0222(19) 0.0131(18) 0.003(2)
O2 0.0792(16) 0.0790(18) 0.0612(14) 0.0376(13) 0.0305(12) 0.0124(13)
O3 0.120(2) 0.114(3) 0.083(2) 0.0018(19) 0.0358(19) 0.036(2)
O4 0.106(2) 0.115(3) 0.099(2) 0.044(2) 0.0236(19) 0.0457(19)
N2 0.0617(19) 0.062(2) 0.0549(17) 0.0322(16) 0.0204(15) 0.0105(16)
N3 0.067(2) 0.068(2) 0.080(2) 0.012(2) 0.028(2) 0.0012(19)
N4 0.082(2) 0.056(2) 0.0486(18) 0.0261(16) 0.0201(15) 0.0159(16)
N5 0.0549(19) 0.057(2) 0.072(2) 0.0139(18) 0.0087(17) 0.0057(16)
N6 0.077(2) 0.051(2) 0.0653(19) 0.0183(16) 0.0283(17) 0.0005(17)
N7 0.068(2) 0.057(2) 0.066(2) 0.0194(18) 0.0033(17) -0.0013(17)
C24 0.058(2) 0.057(2) 0.052(2) 0.0215(18) 0.0199(17) 0.0058(17)
C21 0.060(2) 0.044(2) 0.0421(17) 0.0163(15) 0.0050(16) 0.0088(18)
C25 0.0491(19) 0.048(2) 0.0458(18) 0.0146(16) 0.0091(15) 0.0002(16)
C28 0.0437(19) 0.040(2) 0.054(2) 0.0097(16) 0.0015(16) 0.0011(16)
C18 0.055(2) 0.050(2) 0.0438(18) 0.0159(16) 0.0042(16) 0.0049(18)
C26 0.066(2) 0.055(2) 0.0496(19) 0.0167(17) 0.0194(17) 0.0034(18)
C20 0.055(2) 0.053(2) 0.058(2) 0.0161(18) 0.0119(17) 0.0036(18)
C17 0.055(2) 0.049(2) 0.063(2) 0.0154(17) 0.0066(17) 0.0033(18)
C30 0.068(2) 0.050(2) 0.059(2) 0.0182(17) 0.0267(17) 0.0093(18)
C19 0.055(2) 0.041(2) 0.065(2) 0.0181(17) 0.0132(18) 0.0029(17)
C27 0.063(2) 0.058(2) 0.050(2) 0.0080(18) 0.0170(17) 0.0020(19)
C16 0.060(2) 0.047(2) 0.061(2) 0.0058(17) 0.0094(18) 0.0033(18)
C29 0.062(2) 0.058(2) 0.063(2) 0.0258(19) 0.0173(18) 0.0034(19)
C23 0.060(2) 0.063(3) 0.0538(19) 0.0271(18) 0.0195(17) 0.0163(19)
C22 0.064(2) 0.053(2) 0.0527(19) 0.0209(17) 0.0173(17) 0.0063(19)
O5 0.0643(15) 0.0504(15) 0.0724(15) 0.0247(12) 0.0231(12) 0.0159(12)
O6 0.122(2) 0.0729(18) 0.0725(16) 0.0402(14) 0.0513(15) 0.0303(15)
O7 0.0851(19) 0.075(2) 0.0906(19) 0.0191(16) 0.0227(16) 0.0297(15)
O8 0.110(2) 0.073(2) 0.108(2) 0.0446(18) 0.0340(18) 0.0247(16)
O9 0.0821(16) 0.0440(14) 0.0503(12) 0.0114(11) 0.0196(11) -0.0018(12)
O10 0.133(2) 0.0612(19) 0.111(2) 0.0352(16) 0.071(2) 0.0197(17)
O11 0.109(2) 0.067(2) 0.117(2) 0.0402(18) 0.0400(19) 0.0232(17)
O12 0.144(3) 0.093(2) 0.0676(17) 0.0419(16) 0.0284(18) 0.0081(18)
C40 0.049(2) 0.047(2) 0.0536(19) 0.0119(17) 0.0143(16) -0.0005(17)
C43 0.048(2) 0.048(2) 0.0526(19) 0.0151(17) 0.0003(17) -0.0007(17)
C33 0.056(2) 0.045(2) 0.0531(19) 0.0137(17) 0.0157(16) 0.0000(16)
C37 0.126(3) 0.055(3) 0.057(2) 0.011(2) 0.035(2) -0.010(2)
C34 0.068(2) 0.056(2) 0.0467(18) 0.0142(18) 0.0208(17) 0.0033(18)
C31 0.063(2) 0.042(2) 0.059(2) 0.0113(16) 0.0203(17) 0.0123(17)
C35 0.064(2) 0.046(2) 0.055(2) 0.0076(17) 0.0191(17) -0.0013(17)
C45 0.062(2) 0.060(2) 0.066(2) 0.0169(19) 0.0236(18) 0.0075(18)
C36 0.058(2) 0.047(2) 0.063(2) 0.0168(18) 0.0179(17) -0.0021(17)
C32 0.075(2) 0.046(2) 0.058(2) 0.0137(17) 0.0257(18) 0.0062(18)
C42 0.073(2) 0.053(2) 0.064(2) 0.0166(18) 0.0248(19) 0.0094(19)
C41 0.073(2) 0.057(2) 0.063(2) 0.0153(19) 0.0274(19) 0.002(2)
C39 0.067(2) 0.048(2) 0.060(2) 0.0110(18) 0.0194(19) -0.0005(19)
C44 0.064(2) 0.064(3) 0.060(2) 0.022(2) 0.0218(18) 0.006(2)
C38 0.116(3) 0.048(2) 0.060(2) 0.0112(18) 0.037(2) -0.006(2)
Si1 0.0851(10) 0.0455(9) 0.0523(8) 0.0110(6) 0.0260(7) 0.0011(8)
F2 0.0912(15) 0.0727(15) 0.0871(14) 0.0250(12) 0.0292(12) 0.0068(12)
F1 0.0870(14) 0.0703(14) 0.0711(12) 0.0260(11) 0.0301(11) -0.0020(11)
F3 0.0883(14) 0.0757(14) 0.0582(11) 0.0110(10) 0.0201(10) -0.0030(11)
N8 0.065(2) 0.068(2) 0.090(2) 0.024(2) 0.0106(18) 0.0062(19)
C46 0.097(3) 0.114(4) 0.180(5) 0.086(4) 0.026(3) 0.000(3)
C47 0.167(5) 0.124(5) 0.112(4) 0.007(4) 0.031(4) 0.033(4)
C48 0.058(3) 0.073(3) 0.105(3) 0.026(3) 0.018(2) 0.010(2)
O13 0.085(2) 0.095(2) 0.155(3) 0.060(2) 0.039(2) 0.0079(17)
O14 0.095(2) 0.102(3) 0.089(2) 0.034(2) 0.0348(18) 0.028(2)
O15 0.145(3) 0.083(2) 0.104(3) 0.032(2) 0.036(2) -0.003(2)

loop_
_atom_type_symbol
_atom_type_description
_atom_type_scat_dispersion_real
_atom_type_scat_dispersion_imag
_atom_type_scat_source
C C 0.0033 0.0016 'International Tables Vol C Tables 4.2.6.8 and 6.1.1.4'
H H 0.0000 0.0000 'International Tables Vol C Tables 4.2.6.8 and 6.1.1.4'
N N 0.0061 0.0033 'International Tables Vol C Tables 4.2.6.8 and 6.1.1.4'
O O 0.0106 0.0060 'International Tables Vol C Tables 4.2.6.8 and 6.1.1.4'
F F 0.0171 0.0103 'International Tables Vol C Tables 4.2.6.8 and 6.1.1.4'
Si Si 0.0817 0.0704 'International Tables Vol C Tables 4.2.6.8 and 6.1.1.4'

loop_
_geom_angle_atom_site_label_1
_geom_angle_atom_site_label_2
_geom_angle_atom_site_label_3
_geom_angle
_geom_angle_site_symmetry_1
_geom_angle_site_symmetry_3
C16 N1 C31 112.7(2) . .
C16 N1 C1 111.6(2) . .
C31 N1 C1 112.7(2) . .
N1 C1 C2 109.8(2) . .
O1 C2 C1 110.7(2) . .
C3 O1 C2 120.2(2) . .
C5 C4 C3 118.8(3) . .
C7 C8 C3 121.0(3) . .
C8 C7 C6 120.1(3) . .
O2 C9 N2 123.4(3) . .
O2 C9 C10 121.5(3) . .
N2 C9 C10 115.1(3) . .
C8 C3 O1 115.7(3) . .
C8 C3 C4 119.7(3) . .
O1 C3 C4 124.5(3) . .
C6 C5 C4 121.2(3) . .
C5 C6 C7 119.1(3) . .
C5 C6 N2 122.8(3) . .
C7 C6 N2 118.1(3) . .
C15 C10 C11 118.4(3) . .
C15 C10 C9 122.1(3) . .
C11 C10 C9 119.5(3) . .
C15 C14 C13 118.7(3) . .
C14 C15 C10 121.6(3) . .
C14 C13 C12 121.5(4) . .
C14 C13 N3 118.3(3) . .
C12 C13 N3 120.1(3) . .
C11 C12 C13 119.1(3) . .
C12 C11 C10 120.6(3) . .
C9 N2 C6 127.0(3) . .
O4 N3 O3 123.5(4) . .
O4 N3 C13 118.6(3) . .
O3 N3 C13 117.9(4) . .
C24 N4 C21 126.3(3) . .
O7 N5 O8 122.7(3) . .
O7 N5 C28 118.4(3) . .
O8 N5 C28 119.0(3) . .
C39 N6 C36 126.3(4) . .
O12 N7 O11 121.7(3) . .
O12 N7 C43 119.2(4) . .
O11 N7 C43 119.1(3) . .
O6 C24 N4 121.6(3) . .
O6 C24 C25 120.8(3) . .
N4 C24 C25 117.6(3) . .
C20 C21 C22 119.0(3) . .
C20 C21 N4 122.2(3) . .
C22 C21 N4 118.7(3) . .
C26 C25 C30 118.8(3) . .
C26 C25 C24 117.7(3) . .
C30 C25 C24 123.5(3) . .
C29 C28 C27 121.8(3) . .
C29 C28 N5 118.3(3) . .
C27 C28 N5 119.9(3) . .
C19 C18 O5 124.8(3) . .
C19 C18 C23 120.0(3) . .
O5 C18 C23 115.2(3) . .
C27 C26 C25 120.7(3) . .
C21 C20 C19 120.9(3) . .
O5 C17 C16 106.1(3) . .
C29 C30 C25 120.6(3) . .
C18 C19 C20 119.6(3) . .
C26 C27 C28 119.0(3) . .
N1 C16 C17 110.8(2) . .
C28 C29 C30 119.0(3) . .
C22 C23 C18 120.2(3) . .
C23 C22 C21 120.3(3) . .
C18 O5 C17 118.8(2) . .
C33 O9 C32 118.4(2) . .
C41 C40 C45 118.0(3) . .
C41 C40 C39 124.9(3) . .
C45 C40 C39 117.1(3) . .
C44 C43 C42 122.1(3) . .
C44 C43 N7 118.9(3) . .
C42 C43 N7 118.9(3) . .
C34 C33 C38 119.5(3) . .
C34 C33 O9 116.1(3) . .
C38 C33 O9 124.3(3) . .
C36 C37 C38 121.4(3) . .
C35 C34 C33 121.1(3) . .
N1 C31 C32 109.5(3) . .
C34 C35 C36 120.6(3) . .
C44 C45 C40 121.1(3) . .
C37 C36 C35 118.0(3) . .
C37 C36 N6 123.6(3) . .
C35 C36 N6 118.4(3) . .
O9 C32 C31 105.1(2) . .
C43 C42 C41 118.3(3) . .
C42 C41 C40 121.7(3) . .
O10 C39 N6 122.1(3) . .
O10 C39 C40 120.4(3) . .
N6 C39 C40 117.5(4) . .
C43 C44 C45 118.8(3) . .
C33 C38 C37 119.2(3) . .
F1 Si1 F1 180.00(12) 2_765 .
F1 Si1 F2 91.49(9) 2_765 .
F1 Si1 F2 88.51(9) . .
F1 Si1 F2 88.51(9) 2_765 2_765
F1 Si1 F2 91.49(9) . 2_765
F2 Si1 F2 180.0 . 2_765
F1 Si1 F3 89.59(9) 2_765 .
F1 Si1 F3 90.41(9) . .
F2 Si1 F3 91.51(9) . .
F2 Si1 F3 88.49(9) 2_765 .
F1 Si1 F3 90.41(9) 2_765 2_765
F1 Si1 F3 89.59(9) . 2_765
F2 Si1 F3 88.49(10) . 2_765
F2 Si1 F3 91.51(9) 2_765 2_765
F3 Si1 F3 180.00(14) . 2_765
C48 N8 C46 120.9(4) . .
C48 N8 C47 121.5(4) . .
C46 N8 C47 117.4(4) . .
O13 C48 N8 125.9(4) . .

loop_
_geom_bond_atom_site_label_1
_geom_bond_atom_site_label_2
_geom_bond_distance
_geom_bond_site_symmetry_2
N1 C16 1.497(4) .
N1 C31 1.500(4) .
N1 C1 1.500(3) .
C1 C2 1.516(4) .
C2 O1 1.435(4) .
O1 C3 1.383(4) .
C4 C5 1.384(4) .
C4 C3 1.397(4) .
C8 C7 1.367(4) .
C8 C3 1.369(4) .
C7 C6 1.390(4) .
C9 O2 1.222(3) .
C9 N2 1.361(4) .
C9 C10 1.493(4) .
C5 C6 1.375(4) .
C6 N2 1.413(4) .
C10 C15 1.387(4) .
C10 C11 1.394(4) .
C14 C15 1.368(4) .
C14 C13 1.373(4) .
C13 C12 1.384(4) .
C13 N3 1.474(4) .
C12 C11 1.373(5) .
O3 N3 1.215(4) .
O4 N3 1.212(4) .
N4 C24 1.343(4) .
N4 C21 1.423(4) .
N5 O7 1.224(3) .
N5 O8 1.226(3) .
N5 C28 1.464(4) .
N6 C39 1.347(4) .
N6 C36 1.421(4) .
N7 O12 1.219(4) .
N7 O11 1.219(4) .
N7 C43 1.455(4) .
C24 O6 1.227(3) .
C24 C25 1.496(4) .
C21 C20 1.379(4) .
C21 C22 1.391(4) .
C25 C26 1.389(4) .
C25 C30 1.389(4) .
C28 C29 1.365(4) .
C28 C27 1.375(4) .
C18 C19 1.376(4) .
C18 O5 1.378(4) .
C18 C23 1.387(4) .
C26 C27 1.375(4) .
C20 C19 1.381(4) .
C17 O5 1.410(4) .
C17 C16 1.505(4) .
C30 C29 1.380(4) .
C23 C22 1.367(4) .
O9 C33 1.377(3) .
O9 C32 1.426(3) .
O10 C39 1.221(4) .
C40 C41 1.384(4) .
C40 C45 1.393(4) .
C40 C39 1.488(5) .
C43 C44 1.367(4) .
C43 C42 1.376(4) .
C33 C34 1.368(4) .
C33 C38 1.375(4) .
C37 C36 1.380(4) .
C37 C38 1.384(4) .
C34 C35 1.363(4) .
C31 C32 1.515(4) .
C35 C36 1.384(4) .
C45 C44 1.379(4) .
C42 C41 1.378(4) .
Si1 F1 1.6826(17) 2_765
Si1 F1 1.6826(17) .
Si1 F2 1.705(2) .
Si1 F2 1.705(2) 2_765
Si1 F3 1.7165(17) .
Si1 F3 1.7165(17) 2_765
N8 C48 1.307(5) .
N8 C46 1.440(5) .
N8 C47 1.448(5) .
C48 O13 1.219(4) .
